data_4074480
loop_
_publ_author_name
'Coles, Stuart R.'
'Clarkson, Guy J.'
'Gott, Andrew L.'
'Munslow, Ian J.'
'Spitzmesser, Stefan K.'
'Scott, Peter'

_publ_section_title
;
 Half-Sandwich Group 4 Salicyloxazoline Catalysts
;
_journal_issue 26
_journal_name_full Organometallics
_journal_page_first 6019
_journal_paper_doi 10.1021/om060687h
_journal_volume 25
_journal_year 2006
_chemical_formula_sum 'C28 H41.5 Cl2 Hf N O2.25'
_chemical_formula_weight 677.51
_chemical_name_systematic
; 
 ? 
;
_space_group_IT_number 14
_symmetry_cell_setting monoclinic
_symmetry_space_group_name_Hall '-P 2yn'
_symmetry_space_group_name_H-M 'P 1 21/n 1'
_atom_sites_solution_hydrogens geom
_atom_sites_solution_primary direct
_atom_sites_solution_secondary difmap
_audit_creation_method SHELXL-97
_cell_angle_alpha 90.00
_cell_angle_beta 98.5900(10)
_cell_angle_gamma 90.00
_cell_formula_units_Z 4
_cell_length_a 9.9224(2)
_cell_length_b 13.8597(3)
_cell_length_c 23.0046(5)
_cell_measurement_reflns_used 7390
_cell_measurement_temperature 180(2)
_cell_measurement_theta_max 27.50
_cell_measurement_theta_min 2.38
_cell_volume 3128.14(12)
_computing_cell_refinement 'SAINT (Siemens, 1995)'
_computing_data_collection 'SMART (Siemens, 1994)'
_computing_data_reduction 'SAINT (Siemens, 1995)'
_computing_molecular_graphics 'SHELXTL (Sheldrick, 1997)'
_computing_publication_material 'SHELXTL (Sheldrick, 1997)'
_computing_structure_refinement 'SHELXL-97 (Sheldrick, 1997)'
_computing_structure_solution 'SHELXS-97 (Sheldrick, 1990)'
_diffrn_ambient_temperature 180(2)
_diffrn_detector_area_resol_mean 8.192
_diffrn_measured_fraction_theta_full 0.984
_diffrn_measured_fraction_theta_max 0.903
_diffrn_measurement_device_type 'Siemens SMART diffractometer'
_diffrn_measurement_method '\w scans'
_diffrn_radiation_monochromator graphite
_diffrn_radiation_source 'fine-focus sealed tube'
_diffrn_radiation_type MoK\a
_diffrn_radiation_wavelength 0.71073
_diffrn_reflns_av_R_equivalents 0.0600
_diffrn_reflns_av_sigmaI/netI 0.0735
_diffrn_reflns_limit_h_max 13
_diffrn_reflns_limit_h_min -12
_diffrn_reflns_limit_k_max 15
_diffrn_reflns_limit_k_min -18
_diffrn_reflns_limit_l_max 28
_diffrn_reflns_limit_l_min -30
_diffrn_reflns_number 19264
_diffrn_reflns_theta_full 27.50
_diffrn_reflns_theta_max 28.80
_diffrn_reflns_theta_min 2.32
_diffrn_standards_decay_% nil
_exptl_absorpt_coefficient_mu 3.529
_exptl_absorpt_correction_T_max 0.7655
_exptl_absorpt_correction_T_min 0.4712
_exptl_absorpt_correction_type multi-scan
_exptl_absorpt_process_details 'SADABS (Sheldrick, 1996)'
_exptl_crystal_colour colourless
_exptl_crystal_density_diffrn 1.439
_exptl_crystal_density_method 'not measured'
_exptl_crystal_description block
_exptl_crystal_F_000 1362
_exptl_crystal_size_max 0.25
_exptl_crystal_size_mid 0.23
_exptl_crystal_size_min 0.08
_refine_diff_density_max 3.324
_refine_diff_density_min -3.357
_refine_diff_density_rms 0.156
_refine_ls_extinction_method none
_refine_ls_goodness_of_fit_ref 0.957
_refine_ls_hydrogen_treatment constr
_refine_ls_matrix_type full
_refine_ls_number_parameters 327
_refine_ls_number_reflns 7371
_refine_ls_number_restraints 4
_refine_ls_restrained_S_all 0.958
_refine_ls_R_factor_all 0.0511
_refine_ls_R_factor_gt 0.0387
_refine_ls_shift/su_max 0.001
_refine_ls_shift/su_mean 0.000
_refine_ls_structure_factor_coef Fsqd
_refine_ls_weighting_details 'calc w=1/[\s^2^(Fo^2^)+(0.0392P)^2^+0.0000P] where P=(Fo^2^+2Fc^2^)/3'
_refine_ls_weighting_scheme calc
_refine_ls_wR_factor_gt 0.0894
_refine_ls_wR_factor_ref 0.0917
_reflns_number_gt 5576
_reflns_number_total 7371
_reflns_threshold_expression >2sigma(I)
_cod_data_source_file om060687hsi20060731_115657.cif
_cod_data_source_block src3
_cod_original_cell_volume 3128.14(11)
_cod_original_sg_symbol_H-M P2(1)/n
_cod_original_formula_sum 'C28 H41.50 Cl2 Hf N O2.25'
_cod_database_code 4074480

loop_
_symmetry_equiv_pos_as_xyz
'x, y, z'
'-x+1/2, y+1/2, -z+1/2'
'-x, -y, -z'
'x-1/2, -y-1/2, z-1/2'

loop_
_atom_site_label
_atom_site_type_symbol
_atom_site_fract_x
_atom_site_fract_y
_atom_site_fract_z
_atom_site_U_iso_or_equiv
_atom_site_adp_type
_atom_site_occupancy
_atom_site_symmetry_multiplicity
_atom_site_calc_flag
_atom_site_refinement_flags
_atom_site_disorder_assembly
_atom_site_disorder_group
Hf1 Hf 0.877396(18) 0.341602(13) 0.225655(7) 0.02101(7) Uani 1 1 d . . .
Cl1 Cl 0.76397(13) 0.26613(9) 0.13476(5) 0.0326(3) Uani 1 1 d . . .
Cl2 Cl 1.09229(13) 0.27624(10) 0.20043(5) 0.0373(3) Uani 1 1 d . . .
O1 O 0.9421(3) 0.2886(2) 0.30687(13) 0.0250(7) Uani 1 1 d . . .
N1 N 0.6809(4) 0.2968(3) 0.25814(16) 0.0241(8) Uani 1 1 d . . .
C1 C 0.9035(5) 0.2682(3) 0.35930(18) 0.0226(9) Uani 1 1 d . . .
O2 O 0.5306(3) 0.2617(3) 0.32042(14) 0.0327(8) Uani 1 1 d . . .
C2 C 1.0026(4) 0.2458(3) 0.40950(19) 0.0233(10) Uani 1 1 d . . .
C3 C 0.9540(5) 0.2315(3) 0.46273(19) 0.0253(10) Uani 1 1 d . . .
H3A H 1.0190 0.2195 0.4967 0.030 Uiso 1 1 calc R . .
C4 C 0.8151(5) 0.2334(3) 0.46978(19) 0.0256(10) Uani 1 1 d . . .
C5 C 0.7201(5) 0.2492(3) 0.42006(19) 0.0243(10) Uani 1 1 d . . .
H5A H 0.6256 0.2491 0.4229 0.029 Uiso 1 1 calc R . .
C6 C 0.7645(5) 0.2655(3) 0.36452(19) 0.0226(9) Uani 1 1 d . . .
C7 C 0.6623(5) 0.2763(3) 0.31196(19) 0.0229(10) Uani 1 1 d . . .
C8 C 0.5420(5) 0.2890(4) 0.2206(2) 0.0316(11) Uani 1 1 d . . .
H8A H 0.5346 0.2287 0.1972 0.038 Uiso 1 1 calc R . .
H8B H 0.5249 0.3447 0.1936 0.038 Uiso 1 1 calc R . .
C9 C 0.4420(5) 0.2884(5) 0.2652(2) 0.0406(13) Uani 1 1 d . . .
H9A H 0.4005 0.3529 0.2683 0.049 Uiso 1 1 calc R . .
H9B H 0.3687 0.2403 0.2545 0.049 Uiso 1 1 calc R . .
C10 C 1.1562(5) 0.2360(4) 0.4045(2) 0.0315(11) Uani 1 1 d . . .
C11 C 1.2406(5) 0.2051(5) 0.4632(2) 0.0513(16) Uani 1 1 d . . .
H11A H 1.3351 0.1935 0.4575 0.077 Uiso 1 1 calc R . .
H11B H 1.2022 0.1458 0.4772 0.077 Uiso 1 1 calc R . .
H11C H 1.2382 0.2564 0.4924 0.077 Uiso 1 1 calc R . .
C12 C 1.2139(6) 0.3320(4) 0.3847(3) 0.0499(16) Uani 1 1 d . . .
H12A H 1.3115 0.3247 0.3832 0.075 Uiso 1 1 calc R . .
H12B H 1.2002 0.3830 0.4127 0.075 Uiso 1 1 calc R . .
H12C H 1.1665 0.3493 0.3456 0.075 Uiso 1 1 calc R . .
C13 C 1.1766(6) 0.1570(4) 0.3585(2) 0.0459(15) Uani 1 1 d . . .
H13A H 1.2742 0.1481 0.3575 0.069 Uiso 1 1 calc R . .
H13B H 1.1313 0.1770 0.3196 0.069 Uiso 1 1 calc R . .
H13C H 1.1371 0.0960 0.3695 0.069 Uiso 1 1 calc R . .
C14 C 0.7732(5) 0.2153(4) 0.5314(2) 0.0355(12) Uani 1 1 d . . .
C15 C 0.8228(7) 0.1154(6) 0.5541(3) 0.070(2) Uani 1 1 d . . .
H15A H 0.7996 0.1055 0.5936 0.105 Uiso 1 1 calc R . .
H15B H 0.9219 0.1113 0.5556 0.105 Uiso 1 1 calc R . .
H15C H 0.7787 0.0656 0.5276 0.105 Uiso 1 1 calc R . .
C16 C 0.8372(7) 0.2957(6) 0.5740(3) 0.070(2) Uani 1 1 d . . .
H16A H 0.8115 0.2853 0.6130 0.105 Uiso 1 1 calc R . .
H16B H 0.8038 0.3588 0.5590 0.105 Uiso 1 1 calc R . .
H16C H 0.9367 0.2937 0.5768 0.105 Uiso 1 1 calc R . .
C17 C 0.6180(5) 0.2177(5) 0.5296(2) 0.0424(14) Uani 1 1 d . . .
H17A H 0.5963 0.2139 0.5697 0.064 Uiso 1 1 calc R . .
H17B H 0.5768 0.1628 0.5066 0.064 Uiso 1 1 calc R . .
H17C H 0.5817 0.2780 0.5112 0.064 Uiso 1 1 calc R . .
C18 C 0.9981(6) 0.5013(3) 0.2323(2) 0.0368(13) Uani 1 1 d . . .
C19 C 0.9014(6) 0.5056(3) 0.2717(2) 0.0388(13) Uani 1 1 d . . .
C20 C 0.7688(6) 0.5048(3) 0.2383(2) 0.0346(12) Uani 1 1 d . . .
C21 C 0.7818(5) 0.4979(3) 0.1771(2) 0.0321(12) Uani 1 1 d . . .
C22 C 0.9241(5) 0.4953(3) 0.1733(2) 0.0321(11) Uani 1 1 d . . .
C23 C 1.1512(6) 0.5085(5) 0.2481(3) 0.0535(17) Uani 1 1 d . . .
H23A H 1.1789 0.5763 0.2473 0.080 Uiso 1 1 calc R . .
H23B H 1.1949 0.4717 0.2197 0.080 Uiso 1 1 calc R . .
H23C H 1.1791 0.4821 0.2876 0.080 Uiso 1 1 calc R . .
C24 C 0.9315(7) 0.5180(4) 0.3384(2) 0.0522(16) Uani 1 1 d . . .
H24A H 0.9037 0.5827 0.3490 0.078 Uiso 1 1 calc R . .
H24B H 1.0293 0.5097 0.3516 0.078 Uiso 1 1 calc R . .
H24C H 0.8806 0.4696 0.3573 0.078 Uiso 1 1 calc R . .
C25 C 0.6362(6) 0.5250(4) 0.2624(3) 0.0524(16) Uani 1 1 d . . .
H25A H 0.6270 0.5946 0.2683 0.079 Uiso 1 1 calc R . .
H25B H 0.6378 0.4915 0.3001 0.079 Uiso 1 1 calc R . .
H25C H 0.5588 0.5018 0.2344 0.079 Uiso 1 1 calc R . .
C26 C 0.6672(6) 0.5013(4) 0.1258(2) 0.0410(13) Uani 1 1 d . . .
H26A H 0.6520 0.5682 0.1126 0.061 Uiso 1 1 calc R . .
H26B H 0.5837 0.4757 0.1380 0.061 Uiso 1 1 calc R . .
H26C H 0.6917 0.4622 0.0934 0.061 Uiso 1 1 calc R . .
C27 C 0.9845(6) 0.4933(4) 0.1166(2) 0.0464(15) Uani 1 1 d . . .
H27A H 0.9849 0.5588 0.1005 0.070 Uiso 1 1 calc R . .
H27B H 0.9296 0.4511 0.0882 0.070 Uiso 1 1 calc R . .
H27C H 1.0782 0.4689 0.1244 0.070 Uiso 1 1 calc R . .
C101 C 0.247(3) 0.485(2) 0.5362(13) 0.077(9) Uiso 0.25 1 d PD A -1
C102 C 0.320(3) 0.507(3) 0.4886(14) 0.093(6) Uiso 0.25 1 d PD A -1
O103 O 0.450(2) 0.5035(19) 0.4934(11) 0.093(6) Uiso 0.25 1 d PD A -1
C104 C 0.558(3) 0.509(3) 0.4680(13) 0.092(8) Uiso 0.25 1 d PD A -1
C105 C 0.530(4) 0.531(3) 0.4105(14) 0.092(8) Uiso 0.25 1 d PD A -1

loop_
_atom_site_aniso_label
_atom_site_aniso_U_11
_atom_site_aniso_U_22
_atom_site_aniso_U_33
_atom_site_aniso_U_23
_atom_site_aniso_U_13
_atom_site_aniso_U_12
Hf1 0.02390(11) 0.02210(11) 0.01669(10) 0.00137(8) 0.00191(7) -0.00007(8)
Cl1 0.0418(7) 0.0338(7) 0.0210(5) -0.0042(5) 0.0012(5) -0.0025(5)
Cl2 0.0323(7) 0.0542(9) 0.0268(6) 0.0027(6) 0.0091(5) 0.0095(6)
O1 0.0223(16) 0.0348(19) 0.0177(15) 0.0023(13) 0.0028(13) 0.0009(14)
N1 0.021(2) 0.030(2) 0.0194(18) 0.0004(16) -0.0027(16) 0.0007(17)
C1 0.027(2) 0.023(2) 0.018(2) -0.0002(18) 0.0047(19) -0.0002(19)
O2 0.0189(16) 0.054(2) 0.0240(17) 0.0104(15) 0.0000(14) 0.0014(15)
C2 0.020(2) 0.030(3) 0.019(2) 0.0019(19) 0.0029(18) 0.0003(19)
C3 0.022(2) 0.034(3) 0.018(2) 0.0033(19) -0.0017(18) -0.003(2)
C4 0.027(2) 0.032(3) 0.019(2) 0.0013(19) 0.0059(19) -0.001(2)
C5 0.021(2) 0.031(3) 0.022(2) 0.0018(19) 0.0071(19) 0.0008(19)
C6 0.026(2) 0.023(2) 0.019(2) -0.0002(18) 0.0020(19) 0.0011(19)
C7 0.023(2) 0.023(2) 0.023(2) 0.0007(18) 0.0034(19) 0.0005(19)
C8 0.024(2) 0.042(3) 0.026(2) 0.002(2) -0.006(2) -0.002(2)
C9 0.029(3) 0.061(4) 0.028(3) 0.008(3) -0.007(2) -0.004(3)
C10 0.020(2) 0.050(3) 0.024(2) 0.005(2) 0.001(2) 0.004(2)
C11 0.022(3) 0.093(5) 0.036(3) 0.013(3) -0.003(2) 0.007(3)
C12 0.031(3) 0.066(4) 0.052(4) 0.008(3) 0.006(3) -0.014(3)
C13 0.032(3) 0.065(4) 0.042(3) 0.005(3) 0.007(2) 0.018(3)
C14 0.031(3) 0.059(4) 0.017(2) 0.005(2) 0.005(2) -0.002(3)
C15 0.044(4) 0.112(6) 0.058(4) 0.055(4) 0.015(3) 0.019(4)
C16 0.045(4) 0.139(7) 0.028(3) -0.023(4) 0.011(3) -0.030(4)
C17 0.033(3) 0.067(4) 0.028(3) 0.005(3) 0.009(2) -0.004(3)
C18 0.041(3) 0.022(3) 0.044(3) 0.006(2) -0.004(3) -0.009(2)
C19 0.062(4) 0.014(3) 0.036(3) -0.003(2) -0.007(3) -0.001(2)
C20 0.050(3) 0.019(3) 0.036(3) 0.000(2) 0.009(3) -0.001(2)
C21 0.042(3) 0.013(2) 0.039(3) 0.005(2) 0.001(2) 0.002(2)
C22 0.033(3) 0.026(3) 0.037(3) 0.010(2) 0.004(2) -0.007(2)
C23 0.042(3) 0.048(4) 0.066(4) 0.012(3) -0.009(3) -0.018(3)
C24 0.082(5) 0.032(3) 0.039(3) -0.010(3) -0.003(3) -0.002(3)
C25 0.060(4) 0.033(3) 0.068(4) -0.003(3) 0.024(3) 0.014(3)
C26 0.044(3) 0.033(3) 0.042(3) 0.009(2) -0.006(3) 0.002(2)
C27 0.047(3) 0.049(4) 0.044(3) 0.020(3) 0.009(3) -0.003(3)

loop_
_atom_type_symbol
_atom_type_description
_atom_type_scat_dispersion_real
_atom_type_scat_dispersion_imag
_atom_type_scat_source
C C 0.0033 0.0016 'International Tables Vol C Tables 4.2.6.8 and 6.1.1.4'
H H 0.0000 0.0000 'International Tables Vol C Tables 4.2.6.8 and 6.1.1.4'
N N 0.0061 0.0033 'International Tables Vol C Tables 4.2.6.8 and 6.1.1.4'
O O 0.0106 0.0060 'International Tables Vol C Tables 4.2.6.8 and 6.1.1.4'
Cl Cl 0.1484 0.1585 'International Tables Vol C Tables 4.2.6.8 and 6.1.1.4'
Hf Hf -0.5830 6.1852 'International Tables Vol C Tables 4.2.6.8 and 6.1.1.4'

loop_
_geom_angle_atom_site_label_1
_geom_angle_atom_site_label_2
_geom_angle_atom_site_label_3
_geom_angle
O1 Hf1 N1 76.51(12)
O1 Hf1 Cl1 132.41(10)
N1 Hf1 Cl1 81.79(10)
O1 Hf1 Cl2 85.28(9)
N1 Hf1 Cl2 142.25(11)
Cl1 Hf1 Cl2 86.88(4)
O1 Hf1 C19 86.67(15)
N1 Hf1 C19 98.11(17)
Cl1 Hf1 C19 138.53(12)
Cl2 Hf1 C19 113.72(15)
O1 Hf1 C18 100.47(15)
N1 Hf1 C18 130.16(17)
Cl1 Hf1 C18 125.51(13)
Cl2 Hf1 C18 85.22(14)
C19 Hf1 C18 32.81(19)
O1 Hf1 C22 133.80(15)
N1 Hf1 C22 127.91(15)
Cl1 Hf1 C22 92.68(12)
Cl2 Hf1 C22 88.33(12)
C19 Hf1 C22 54.74(18)
C18 Hf1 C22 33.34(16)
O1 Hf1 C20 107.43(15)
N1 Hf1 C20 78.86(16)
Cl1 Hf1 C20 109.15(12)
Cl2 Hf1 C20 138.65(13)
C19 Hf1 C20 32.72(17)
C18 Hf1 C20 54.17(18)
C22 Hf1 C20 54.14(17)
O1 Hf1 C21 139.31(14)
N1 Hf1 C21 95.43(15)
Cl1 Hf1 C21 84.03(11)
Cl2 Hf1 C21 119.12(13)
C19 Hf1 C21 54.58(17)
C18 Hf1 C21 54.63(17)
C22 Hf1 C21 32.67(16)
C20 Hf1 C21 32.71(16)
C1 O1 Hf1 144.1(3)
C7 N1 C8 106.2(4)
C7 N1 Hf1 128.1(3)
C8 N1 Hf1 125.6(3)
O1 C1 C6 119.8(4)
O1 C1 C2 120.8(4)
C6 C1 C2 119.4(4)
C7 O2 C9 107.4(3)
C3 C2 C1 116.8(4)
C3 C2 C10 121.6(4)
C1 C2 C10 121.5(4)
C2 C3 C4 124.7(4)
C2 C3 H3A 117.6
C4 C3 H3A 117.6
C5 C4 C3 117.6(4)
C5 C4 C14 122.4(4)
C3 C4 C14 120.0(4)
C4 C5 C6 120.0(4)
C4 C5 H5A 120.0
C6 C5 H5A 120.0
C1 C6 C5 121.2(4)
C1 C6 C7 119.6(4)
C5 C6 C7 119.1(4)
N1 C7 O2 116.1(4)
N1 C7 C6 128.7(4)
O2 C7 C6 115.2(4)
N1 C8 C9 104.1(4)
N1 C8 H8A 110.9
C9 C8 H8A 110.9
N1 C8 H8B 110.9
C9 C8 H8B 110.9
H8A C8 H8B 109.0
O2 C9 C8 102.4(4)
O2 C9 H9A 111.3
C8 C9 H9A 111.3
O2 C9 H9B 111.3
C8 C9 H9B 111.3
H9A C9 H9B 109.2
C11 C10 C12 108.8(4)
C11 C10 C2 111.8(4)
C12 C10 C2 111.0(4)
C11 C10 C13 106.9(4)
C12 C10 C13 108.3(4)
C2 C10 C13 109.9(4)
C10 C11 H11A 109.5
C10 C11 H11B 109.5
H11A C11 H11B 109.5
C10 C11 H11C 109.5
H11A C11 H11C 109.5
H11B C11 H11C 109.5
C10 C12 H12A 109.5
C10 C12 H12B 109.5
H12A C12 H12B 109.5
C10 C12 H12C 109.5
H12A C12 H12C 109.5
H12B C12 H12C 109.5
C10 C13 H13A 109.5
C10 C13 H13B 109.5
H13A C13 H13B 109.5
C10 C13 H13C 109.5
H13A C13 H13C 109.5
H13B C13 H13C 109.5
C15 C14 C17 107.4(5)
C15 C14 C16 110.6(5)
C17 C14 C16 108.4(5)
C15 C14 C4 109.8(4)
C17 C14 C4 112.0(4)
C16 C14 C4 108.6(4)
C14 C15 H15A 109.5
C14 C15 H15B 109.5
H15A C15 H15B 109.5
C14 C15 H15C 109.5
H15A C15 H15C 109.5
H15B C15 H15C 109.5
C14 C16 H16A 109.5
C14 C16 H16B 109.5
H16A C16 H16B 109.5
C14 C16 H16C 109.5
H16A C16 H16C 109.5
H16B C16 H16C 109.5
C14 C17 H17A 109.5
C14 C17 H17B 109.5
H17A C17 H17B 109.5
C14 C17 H17C 109.5
H17A C17 H17C 109.5
H17B C17 H17C 109.5
C19 C18 C22 107.8(5)
C19 C18 C23 126.5(5)
C22 C18 C23 125.5(5)
C19 C18 Hf1 73.3(3)
C22 C18 Hf1 73.8(3)
C23 C18 Hf1 121.7(4)
C18 C19 C20 108.3(5)
C18 C19 C24 126.7(5)
C20 C19 C24 124.7(6)
C18 C19 Hf1 73.9(3)
C20 C19 Hf1 75.1(3)
C24 C19 Hf1 121.2(3)
C19 C20 C21 108.6(5)
C19 C20 C25 125.4(5)
C21 C20 C25 125.3(5)
C19 C20 Hf1 72.2(3)
C21 C20 Hf1 74.2(3)
C25 C20 Hf1 127.4(4)
C22 C21 C20 107.2(5)
C22 C21 C26 126.0(5)
C20 C21 C26 126.6(5)
C22 C21 Hf1 72.5(3)
C20 C21 Hf1 73.1(3)
C26 C21 Hf1 123.7(3)
C21 C22 C18 108.0(5)
C21 C22 C27 125.1(5)
C18 C22 C27 126.8(5)
C21 C22 Hf1 74.8(3)
C18 C22 Hf1 72.8(3)
C27 C22 Hf1 121.3(3)
C18 C23 H23A 109.5
C18 C23 H23B 109.5
H23A C23 H23B 109.5
C18 C23 H23C 109.5
H23A C23 H23C 109.5
H23B C23 H23C 109.5
C19 C24 H24A 109.5
C19 C24 H24B 109.5
H24A C24 H24B 109.5
C19 C24 H24C 109.5
H24A C24 H24C 109.5
H24B C24 H24C 109.5
C20 C25 H25A 109.5
C20 C25 H25B 109.5
H25A C25 H25B 109.5
C20 C25 H25C 109.5
H25A C25 H25C 109.5
H25B C25 H25C 109.5
C21 C26 H26A 109.5
C21 C26 H26B 109.5
H26A C26 H26B 109.5
C21 C26 H26C 109.5
H26A C26 H26C 109.5
H26B C26 H26C 109.5
C22 C27 H27A 109.5
C22 C27 H27B 109.5
H27A C27 H27B 109.5
C22 C27 H27C 109.5
H27A C27 H27C 109.5
H27B C27 H27C 109.5
O103 C102 C101 123(3)
C102 O103 C104 148(3)
O103 C104 C105 113(4)

loop_
_geom_bond_atom_site_label_1
_geom_bond_atom_site_label_2
_geom_bond_distance
Hf1 O1 2.021(3)
Hf1 N1 2.276(4)
Hf1 Cl1 2.4556(11)
Hf1 Cl2 2.4645(12)
Hf1 C19 2.504(5)
Hf1 C18 2.510(5)
Hf1 C22 2.524(5)
Hf1 C20 2.541(5)
Hf1 C21 2.554(4)
O1 C1 1.349(5)
N1 C7 1.310(6)
N1 C8 1.517(6)
C1 C6 1.402(6)
C1 C2 1.435(6)
O2 C7 1.365(5)
O2 C9 1.481(6)
C2 C3 1.396(6)
C2 C10 1.551(6)
C3 C4 1.411(6)
C3 H3A 0.9500
C4 C5 1.387(6)
C4 C14 1.557(6)
C5 C6 1.430(6)
C5 H5A 0.9500
C6 C7 1.465(6)
C8 C9 1.530(7)
C8 H8A 0.9900
C8 H8B 0.9900
C9 H9A 0.9900
C9 H9B 0.9900
C10 C11 1.539(7)
C10 C12 1.544(7)
C10 C13 1.558(7)
C11 H11A 0.9800
C11 H11B 0.9800
C11 H11C 0.9800
C12 H12A 0.9800
C12 H12B 0.9800
C12 H12C 0.9800
C13 H13A 0.9800
C13 H13B 0.9800
C13 H13C 0.9800
C14 C15 1.534(9)
C14 C17 1.535(7)
C14 C16 1.555(8)
C15 H15A 0.9800
C15 H15B 0.9800
C15 H15C 0.9800
C16 H16A 0.9800
C16 H16B 0.9800
C16 H16C 0.9800
C17 H17A 0.9800
C17 H17B 0.9800
C17 H17C 0.9800
C18 C19 1.416(8)
C18 C22 1.444(7)
C18 C23 1.512(7)
C19 C20 1.421(8)
C19 C24 1.529(7)
C20 C21 1.435(7)
C20 C25 1.529(7)
C21 C22 1.428(7)
C21 C26 1.513(7)
C22 C27 1.515(7)
C23 H23A 0.9800
C23 H23B 0.9800
C23 H23C 0.9800
C24 H24A 0.9800
C24 H24B 0.9800
C24 H24C 0.9800
C25 H25A 0.9800
C25 H25B 0.9800
C25 H25C 0.9800
C26 H26A 0.9800
C26 H26B 0.9800
C26 H26C 0.9800
C27 H27A 0.9800
C27 H27B 0.9800
C27 H27C 0.9800
C101 C102 1.432(19)
C102 O103 1.283(18)
O103 C104 1.293(19)
C104 C105 1.343(19)
